data_7160554
loop_
_publ_author_name
'Chang, Wenning'
'Wang, En'
'Liang, Junqing'
'Shao, Xusheng'
'Xu, Xiaoyong'
'Yang, Wu-Lin'
'Li, Zhong'

_publ_section_title
;
 Organocatalytic enantioselective &#x3b1;-difluoromethylketone thiolation
 of &#x3b2;-keto esters using phthalimide-SCF<sub>2</sub>COAr.
;
_journal_issue 24
_journal_name_full 'Organic &amp; biomolecular chemistry'
_journal_page_first 5747
_journal_page_last 5752
_journal_paper_doi 10.1039/d5ob00520e
_journal_volume 23
_journal_year 2025
_chemical_absolute_configuration rmad
_chemical_formula_moiety 'C32 H28 F2 O4 S'
_chemical_formula_sum 'C32 H28 F2 O4 S'
_chemical_formula_weight 546.60
_space_group_crystal_system monoclinic
_space_group_IT_number 4
_space_group_name_Hall 'P 2yb'
_space_group_name_H-M_alt 'P 1 21 1'
_atom_sites_solution_hydrogens geom
_atom_sites_solution_primary dual
_audit_creation_date 2025-02-27
_audit_creation_method
;
Olex2 1.5
(compiled 2024.02.16 svn.r378c4104 for OlexSys, GUI svn.r6928)
;
_audit_update_record
;
2025-03-05 deposited with the CCDC.	2025-05-16 downloaded from the CCDC.
;
_cell_angle_alpha 90
_cell_angle_beta 97.0660(10)
_cell_angle_gamma 90
_cell_formula_units_Z 2
_cell_length_a 9.9024(2)
_cell_length_b 12.6959(2)
_cell_length_c 10.5735(2)
_cell_measurement_reflns_used 9974
_cell_measurement_temperature 170.00
_cell_measurement_theta_max 54.916
_cell_measurement_theta_min 3.666
_cell_volume 1319.20(4)
_computing_cell_refinement 'SAINT V8.40B (?, 2016)'
_computing_data_reduction 'SAINT V8.40B (?, 2016)'
_computing_molecular_graphics 'Olex2 1.5 (Dolomanov et al., 2009)'
_computing_publication_material 'Olex2 1.5 (Dolomanov et al., 2009)'
_computing_structure_refinement 'SHELXL 2018/3 (Sheldrick, 2015)'
_computing_structure_solution 'SHELXT 2018/2 (Sheldrick, 2018)'
_diffrn_ambient_temperature 170.00
_diffrn_measured_fraction_theta_full 0.993
_diffrn_measured_fraction_theta_max 0.993
_diffrn_measurement_device_type 'Bruker D8 Venture'
_diffrn_measurement_method '\f and \w scans'
_diffrn_radiation_type GaK\a
_diffrn_radiation_wavelength 1.34139
_diffrn_reflns_av_R_equivalents 0.0457
_diffrn_reflns_av_unetI/netI 0.0418
_diffrn_reflns_Laue_measured_fraction_full 0.993
_diffrn_reflns_Laue_measured_fraction_max 0.993
_diffrn_reflns_limit_h_max 12
_diffrn_reflns_limit_h_min -11
_diffrn_reflns_limit_k_max 14
_diffrn_reflns_limit_k_min -15
_diffrn_reflns_limit_l_max 12
_diffrn_reflns_limit_l_min -12
_diffrn_reflns_number 18509
_diffrn_reflns_point_group_measured_fraction_full 0.974
_diffrn_reflns_point_group_measured_fraction_max 0.969
_diffrn_reflns_theta_full 53.594
_diffrn_reflns_theta_max 54.896
_diffrn_reflns_theta_min 3.665
_diffrn_source_current 3.57
_diffrn_source_power 0.2491146
_diffrn_source_voltage 69.78
_diffrn_standards_number 0
_exptl_absorpt_coefficient_mu 0.993
_exptl_absorpt_correction_T_max 0.7508
_exptl_absorpt_correction_T_min 0.6340
_exptl_absorpt_correction_type multi-scan
_exptl_absorpt_process_details
;
SADABS-2016/2 (Bruker,2016/2) was used for absorption correction.
wR2(int) was 0.1347 before and 0.0674 after correction.
The Ratio of minimum to maximum transmission is 0.8444.
The \l/2 correction factor is Not present.
;
_exptl_crystal_colour colourless
_exptl_crystal_colour_primary colourless
_exptl_crystal_density_diffrn 1.376
_exptl_crystal_description block
_exptl_crystal_F_000 572
_exptl_crystal_size_max 0.17
_exptl_crystal_size_mid 0.17
_exptl_crystal_size_min 0.05
_refine_diff_density_max 0.234
_refine_diff_density_min -0.174
_refine_diff_density_rms 0.036
_refine_ls_abs_structure_details
;
 Flack x determined using 2038 quotients [(I+)-(I-)]/[(I+)+(I-)]
 (Parsons, Flack and Wagner, Acta Cryst. B69 (2013) 249-259).
;
_refine_ls_abs_structure_Flack 0.034(8)
_refine_ls_extinction_method none
_refine_ls_goodness_of_fit_ref 1.032
_refine_ls_hydrogen_treatment constr
_refine_ls_matrix_type full
_refine_ls_number_parameters 352
_refine_ls_number_reflns 4862
_refine_ls_number_restraints 1
_refine_ls_restrained_S_all 1.032
_refine_ls_R_factor_all 0.0310
_refine_ls_R_factor_gt 0.0284
_refine_ls_shift/su_max 0.001
_refine_ls_shift/su_mean 0.000
_refine_ls_structure_factor_coef Fsqd
_refine_ls_weighting_details 'w=1/[\s^2^(Fo^2^)+(0.0372P)^2^+0.2011P] where P=(Fo^2^+2Fc^2^)/3'
_refine_ls_weighting_scheme calc
_refine_ls_wR_factor_gt 0.0714
_refine_ls_wR_factor_ref 0.0724
_reflns_Friedel_coverage 0.864
_reflns_Friedel_fraction_full 0.953
_reflns_Friedel_fraction_max 0.943
_reflns_number_gt 4666
_reflns_number_total 4862
_reflns_threshold_expression 'I > 2\s(I)'
_cod_data_source_file d5ob00520e2.cif
_cod_data_source_block 250227cwn_4i
_cod_depositor_comments 'Adding full bibliography for 7160554.cif.'
_cod_database_code 7160554
_shelx_shelxl_version_number 2018/3
_shelx_space_group_comment
;
The symmetry employed for this shelxl refinement is uniquely defined
by the following loop, which should always be used as a source of
symmetry information in preference to the above space-group names.
They are only intended as comments.
;
_shelx_estimated_absorpt_t_max 0.952
_shelx_estimated_absorpt_t_min 0.849
_olex2_refinement_description
;
1. Fixed Uiso
 At 1.2 times of:
  All C(H) groups, All C(H,H) groups
2.a Ternary CH refined with riding coordinates:
 C25(H25), C27(H27), C30(H30)
2.b Secondary CH2 refined with riding coordinates:
 C10(H10A,H10B), C24(H24A,H24B), C26(H26A,H26B), C28(H28A,H28B), C29(H29A,
 H29B), C31(H31A,H31B), C32(H32A,H32B)
2.c Aromatic/amide H refined with riding coordinates:
 C5(H5), C6(H6), C7(H7), C8(H8), C14(H14), C15(H15), C16(H16), C18(H18),
 C19(H19), C20(H20), C21(H21)
;
_olex2_submission_special_instructions 'No special instructions were received'

loop_
_space_group_symop_operation_xyz
'x, y, z'
'-x, y+1/2, -z'

loop_
_atom_site_label
_atom_site_type_symbol
_atom_site_fract_x
_atom_site_fract_y
_atom_site_fract_z
_atom_site_U_iso_or_equiv
_atom_site_adp_type
_atom_site_occupancy
_atom_site_site_symmetry_order
_atom_site_calc_flag
_atom_site_refinement_flags_posn
_atom_site_refinement_flags_adp
_atom_site_refinement_flags_occupancy
_atom_site_disorder_assembly
_atom_site_disorder_group
S1 S 0.82333(5) 0.52404(4) 0.55368(5) 0.02469(14) Uani 1 1 d . . . . .
F1 F 0.68001(18) 0.48773(15) 0.74501(16) 0.0520(5) Uani 1 1 d . . . . .
F2 F 0.68887(17) 0.35677(13) 0.61843(16) 0.0496(5) Uani 1 1 d . . . . .
O1 O 0.98791(18) 0.45445(15) 0.77526(17) 0.0385(5) Uani 1 1 d . . . . .
O2 O 0.60914(18) 0.40184(14) 0.34527(16) 0.0335(4) Uani 1 1 d . . . . .
O3 O 0.82870(17) 0.65296(16) 0.34542(17) 0.0373(5) Uani 1 1 d . . . . .
O4 O 0.60527(15) 0.64707(13) 0.26522(15) 0.0252(4) Uani 1 1 d . . . . .
C1 C 0.6644(2) 0.56633(18) 0.4616(2) 0.0211(5) Uani 1 1 d . . . . .
C2 C 0.7128(2) 0.62726(19) 0.3501(2) 0.0244(5) Uani 1 1 d . . . . .
C3 C 0.5721(2) 0.47263(18) 0.4085(2) 0.0218(5) Uani 1 1 d . . . . .
C4 C 0.4372(2) 0.48991(17) 0.4499(2) 0.0218(5) Uani 1 1 d . . . . .
C5 C 0.3215(2) 0.4271(2) 0.4256(2) 0.0296(5) Uani 1 1 d . . . . .
H5 H 0.322387 0.364713 0.376042 0.036 Uiso 1 1 calc R U . . .
C6 C 0.2055(3) 0.4583(3) 0.4757(3) 0.0406(7) Uani 1 1 d . . . . .
H6 H 0.125289 0.416808 0.460894 0.049 Uiso 1 1 calc R U . . .
C7 C 0.2051(3) 0.5499(3) 0.5477(3) 0.0441(8) Uani 1 1 d . . . . .
H7 H 0.124332 0.569901 0.581656 0.053 Uiso 1 1 calc R U . . .
C8 C 0.3195(3) 0.6124(2) 0.5710(2) 0.0352(6) Uani 1 1 d . . . . .
H8 H 0.317867 0.675280 0.619556 0.042 Uiso 1 1 calc R U . . .
C9 C 0.4372(2) 0.58152(18) 0.5218(2) 0.0237(5) Uani 1 1 d . . . . .
C10 C 0.5723(2) 0.63768(18) 0.5338(2) 0.0238(5) Uani 1 1 d . . . . .
H10A H 0.610318 0.645229 0.624395 0.029 Uiso 1 1 calc R U . . .
H10B H 0.562628 0.708481 0.494498 0.029 Uiso 1 1 calc R U . . .
C11 C 0.7642(2) 0.4386(2) 0.6696(2) 0.0283(5) Uani 1 1 d . . . . .
C12 C 0.8880(2) 0.39962(18) 0.7622(2) 0.0236(5) Uani 1 1 d . . . . .
C13 C 0.8755(2) 0.29955(18) 0.8337(2) 0.0209(4) Uani 1 1 d . . . . .
C14 C 0.8684(2) 0.20568(19) 0.7690(2) 0.0261(5) Uani 1 1 d . . . . .
H14 H 0.859932 0.205361 0.678558 0.031 Uiso 1 1 calc R U . . .
C15 C 0.8737(2) 0.10960(18) 0.8365(2) 0.0284(5) Uani 1 1 d . . . . .
H15 H 0.867782 0.044711 0.791445 0.034 Uiso 1 1 calc R U . . .
C16 C 0.8872(2) 0.10986(17) 0.9665(2) 0.0253(5) Uani 1 1 d . . . . .
H16 H 0.892889 0.044768 1.011173 0.030 Uiso 1 1 calc R U . . .
C17 C 0.8928(2) 0.20551(18) 1.0362(2) 0.0216(4) Uani 1 1 d . . . . .
C18 C 0.9048(2) 0.2061(2) 1.1714(2) 0.0288(5) Uani 1 1 d . . . . .
H18 H 0.914195 0.141381 1.216792 0.035 Uiso 1 1 calc R U . . .
C19 C 0.9028(3) 0.2987(2) 1.2367(2) 0.0319(5) Uani 1 1 d . . . . .
H19 H 0.909959 0.297955 1.327095 0.038 Uiso 1 1 calc R U . . .
C20 C 0.8902(2) 0.3954(2) 1.1707(2) 0.0291(5) Uani 1 1 d . . . . .
H20 H 0.886748 0.459405 1.216797 0.035 Uiso 1 1 calc R U . . .
C21 C 0.8830(2) 0.39749(18) 1.0405(2) 0.0227(5) Uani 1 1 d . . . . .
H21 H 0.876988 0.463226 0.997253 0.027 Uiso 1 1 calc R U . . .
C22 C 0.8844(2) 0.30292(17) 0.9694(2) 0.0192(4) Uani 1 1 d . . . . .
C23 C 0.6149(2) 0.71228(17) 0.1496(2) 0.0200(4) Uani 1 1 d . . . . .
C24 C 0.4699(2) 0.70875(18) 0.0824(2) 0.0227(5) Uani 1 1 d . . . . .
H24A H 0.406482 0.737931 0.138773 0.027 Uiso 1 1 calc R U . . .
H24B H 0.443383 0.634912 0.062079 0.027 Uiso 1 1 calc R U . . .
C25 C 0.4618(2) 0.77361(18) -0.0408(2) 0.0219(5) Uani 1 1 d . . . . .
H25 H 0.366908 0.771637 -0.085861 0.026 Uiso 1 1 calc R U . . .
C26 C 0.5025(3) 0.88802(19) -0.0067(2) 0.0263(5) Uani 1 1 d . . . . .
H26A H 0.497967 0.930822 -0.085411 0.032 Uiso 1 1 calc R U . . .
H26B H 0.438494 0.918486 0.048238 0.032 Uiso 1 1 calc R U . . .
C27 C 0.6473(2) 0.89046(18) 0.0632(2) 0.0258(5) Uani 1 1 d . . . . .
H27 H 0.673696 0.964945 0.084690 0.031 Uiso 1 1 calc R U . . .
C28 C 0.6546(2) 0.82526(17) 0.1864(2) 0.0237(5) Uani 1 1 d . . . . .
H28A H 0.748025 0.827199 0.232096 0.028 Uiso 1 1 calc R U . . .
H28B H 0.591490 0.854458 0.243117 0.028 Uiso 1 1 calc R U . . .
C29 C 0.7134(2) 0.66405(18) 0.0659(2) 0.0224(5) Uani 1 1 d . . . . .
H29A H 0.688060 0.589964 0.045676 0.027 Uiso 1 1 calc R U . . .
H29B H 0.807151 0.665301 0.110888 0.027 Uiso 1 1 calc R U . . .
C30 C 0.7054(2) 0.72970(18) -0.0576(2) 0.0233(5) Uani 1 1 d . . . . .
H30 H 0.769714 0.700005 -0.114280 0.028 Uiso 1 1 calc R U . . .
C31 C 0.7456(2) 0.84388(19) -0.0229(2) 0.0269(5) Uani 1 1 d . . . . .
H31A H 0.839542 0.845715 0.021671 0.032 Uiso 1 1 calc R U . . .
H31B H 0.743170 0.886516 -0.101585 0.032 Uiso 1 1 calc R U . . .
C32 C 0.5607(2) 0.72675(18) -0.1266(2) 0.0242(5) Uani 1 1 d . . . . .
H32A H 0.534662 0.653086 -0.148545 0.029 Uiso 1 1 calc R U . . .
H32B H 0.556178 0.767656 -0.206768 0.029 Uiso 1 1 calc R U . . .

loop_
_atom_site_aniso_label
_atom_site_aniso_U_11
_atom_site_aniso_U_22
_atom_site_aniso_U_33
_atom_site_aniso_U_23
_atom_site_aniso_U_13
_atom_site_aniso_U_12
S1 0.0195(3) 0.0320(3) 0.0223(3) 0.0102(2) 0.0014(2) -0.0015(2)
F1 0.0452(10) 0.0695(12) 0.0465(9) 0.0302(8) 0.0264(8) 0.0245(8)
F2 0.0415(9) 0.0455(9) 0.0548(10) 0.0240(8) -0.0224(8) -0.0227(8)
O1 0.0347(10) 0.0381(10) 0.0389(10) 0.0152(8) -0.0107(8) -0.0157(8)
O2 0.0333(10) 0.0360(10) 0.0306(9) -0.0113(8) 0.0020(7) 0.0060(8)
O3 0.0204(9) 0.0588(12) 0.0322(10) 0.0208(8) 0.0011(7) -0.0067(8)
O4 0.0192(8) 0.0343(9) 0.0220(8) 0.0119(7) 0.0021(6) 0.0006(7)
C1 0.0188(11) 0.0263(11) 0.0183(10) 0.0047(8) 0.0021(9) 0.0013(9)
C2 0.0218(12) 0.0305(12) 0.0208(11) 0.0073(9) 0.0020(9) 0.0006(9)
C3 0.0238(12) 0.0242(11) 0.0169(10) 0.0033(9) 0.0010(9) 0.0036(9)
C4 0.0227(11) 0.0245(11) 0.0185(10) 0.0059(8) 0.0037(9) 0.0007(9)
C5 0.0290(13) 0.0316(13) 0.0272(12) 0.0017(10) -0.0005(10) -0.0060(10)
C6 0.0246(13) 0.0606(18) 0.0366(15) 0.0016(13) 0.0041(11) -0.0145(13)
C7 0.0235(13) 0.073(2) 0.0374(15) -0.0068(14) 0.0107(11) 0.0004(13)
C8 0.0284(13) 0.0457(16) 0.0320(14) -0.0066(11) 0.0060(11) 0.0036(11)
C9 0.0229(12) 0.0281(12) 0.0203(11) 0.0036(9) 0.0037(9) 0.0020(9)
C10 0.0249(11) 0.0232(11) 0.0236(11) 0.0008(8) 0.0037(9) -0.0004(9)
C11 0.0228(12) 0.0335(13) 0.0283(12) 0.0108(10) 0.0022(10) -0.0034(10)
C12 0.0248(12) 0.0247(11) 0.0210(11) 0.0052(9) 0.0011(9) -0.0019(10)
C13 0.0160(10) 0.0223(11) 0.0245(11) 0.0034(9) 0.0022(9) -0.0009(9)
C14 0.0246(12) 0.0296(12) 0.0245(12) -0.0008(9) 0.0042(9) -0.0011(10)
C15 0.0272(12) 0.0213(12) 0.0366(13) -0.0026(10) 0.0033(10) 0.0011(9)
C16 0.0231(12) 0.0176(11) 0.0357(13) 0.0047(9) 0.0053(10) 0.0031(8)
C17 0.0145(10) 0.0227(11) 0.0279(12) 0.0052(9) 0.0036(9) 0.0010(8)
C18 0.0267(12) 0.0326(12) 0.0273(12) 0.0094(10) 0.0049(10) 0.0020(10)
C19 0.0295(13) 0.0423(14) 0.0243(12) 0.0013(10) 0.0044(10) -0.0046(11)
C20 0.0261(12) 0.0305(12) 0.0313(13) -0.0070(10) 0.0062(10) -0.0051(10)
C21 0.0198(11) 0.0194(11) 0.0294(12) 0.0007(9) 0.0047(9) -0.0021(9)
C22 0.0130(10) 0.0214(11) 0.0232(11) 0.0030(9) 0.0021(8) 0.0005(8)
C23 0.0195(11) 0.0224(11) 0.0185(11) 0.0063(8) 0.0041(9) 0.0004(9)
C24 0.0168(11) 0.0267(11) 0.0249(12) 0.0055(9) 0.0031(9) -0.0012(9)
C25 0.0160(11) 0.0278(12) 0.0218(11) 0.0041(9) 0.0013(8) 0.0029(9)
C26 0.0283(12) 0.0240(11) 0.0272(12) 0.0039(9) 0.0054(10) 0.0083(9)
C27 0.0312(12) 0.0175(10) 0.0285(12) 0.0018(9) 0.0027(10) -0.0026(9)
C28 0.0255(12) 0.0247(11) 0.0207(11) -0.0007(8) 0.0025(9) -0.0011(9)
C29 0.0184(11) 0.0229(11) 0.0263(12) 0.0056(9) 0.0044(9) 0.0051(8)
C30 0.0204(11) 0.0275(12) 0.0238(12) 0.0023(9) 0.0093(9) 0.0049(9)
C31 0.0230(12) 0.0289(12) 0.0291(13) 0.0089(10) 0.0047(10) -0.0034(10)
C32 0.0279(12) 0.0256(12) 0.0189(11) 0.0018(8) 0.0015(9) 0.0021(9)

loop_
_atom_type_symbol
_atom_type_description
_atom_type_scat_dispersion_real
_atom_type_scat_dispersion_imag
_atom_type_scat_source
C C 0.0137 0.0067 'International Tables Vol C Tables 4.2.6.8 and 6.1.1.4'
H H 0.0000 0.0000 'International Tables Vol C Tables 4.2.6.8 and 6.1.1.4'
F F 0.0599 0.0411 'International Tables Vol C Tables 4.2.6.8 and 6.1.1.4'
O O 0.0389 0.0241 'International Tables Vol C Tables 4.2.6.8 and 6.1.1.4'
S S 0.2925 0.4295 'International Tables Vol C Tables 4.2.6.8 and 6.1.1.4'

loop_
_geom_angle_atom_site_label_1
_geom_angle_atom_site_label_2
_geom_angle_atom_site_label_3
_geom_angle
_geom_angle_site_symmetry_1
_geom_angle_site_symmetry_3
_geom_angle_publ_flag
C11 S1 C1 102.15(10) . . ?
C2 O4 C23 122.19(17) . . ?
C2 C1 S1 103.15(14) . . ?
C2 C1 C3 109.38(17) . . ?
C2 C1 C10 109.98(18) . . ?
C3 C1 S1 113.29(15) . . ?
C10 C1 S1 115.44(15) . . ?
C10 C1 C3 105.55(17) . . ?
O3 C2 O4 127.7(2) . . ?
O3 C2 C1 124.0(2) . . ?
O4 C2 C1 108.30(18) . . ?
O2 C3 C1 124.3(2) . . ?
O2 C3 C4 128.7(2) . . ?
C4 C3 C1 106.96(18) . . ?
C5 C4 C3 128.0(2) . . ?
C9 C4 C3 110.4(2) . . ?
C9 C4 C5 121.7(2) . . ?
C4 C5 H5 121.0 . . ?
C6 C5 C4 117.9(2) . . ?
C6 C5 H5 121.0 . . ?
C5 C6 H6 119.7 . . ?
C5 C6 C7 120.6(2) . . ?
C7 C6 H6 119.7 . . ?
C6 C7 H7 119.3 . . ?
C8 C7 C6 121.4(2) . . ?
C8 C7 H7 119.3 . . ?
C7 C8 H8 120.7 . . ?
C7 C8 C9 118.6(3) . . ?
C9 C8 H8 120.7 . . ?
C4 C9 C8 119.8(2) . . ?
C4 C9 C10 112.5(2) . . ?
C8 C9 C10 127.7(2) . . ?
C1 C10 H10A 110.8 . . ?
C1 C10 H10B 110.8 . . ?
C9 C10 C1 104.59(18) . . ?
C9 C10 H10A 110.8 . . ?
C9 C10 H10B 110.8 . . ?
H10A C10 H10B 108.9 . . ?
F1 C11 S1 113.36(17) . . ?
F1 C11 C12 105.47(19) . . ?
F2 C11 S1 113.77(17) . . ?
F2 C11 F1 103.7(2) . . ?
F2 C11 C12 111.1(2) . . ?
C12 C11 S1 109.06(16) . . ?
O1 C12 C11 117.5(2) . . ?
O1 C12 C13 123.5(2) . . ?
C13 C12 C11 118.9(2) . . ?
C14 C13 C12 119.32(19) . . ?
C14 C13 C22 121.4(2) . . ?
C22 C13 C12 119.0(2) . . ?
C13 C14 H14 119.9 . . ?
C13 C14 C15 120.2(2) . . ?
C15 C14 H14 119.9 . . ?
C14 C15 H15 120.0 . . ?
C16 C15 C14 120.0(2) . . ?
C16 C15 H15 120.0 . . ?
C15 C16 H16 119.4 . . ?
C15 C16 C17 121.2(2) . . ?
C17 C16 H16 119.4 . . ?
C16 C17 C18 121.3(2) . . ?
C16 C17 C22 119.4(2) . . ?
C18 C17 C22 119.2(2) . . ?
C17 C18 H18 119.7 . . ?
C19 C18 C17 120.6(2) . . ?
C19 C18 H18 119.7 . . ?
C18 C19 H19 119.8 . . ?
C18 C19 C20 120.4(2) . . ?
C20 C19 H19 119.8 . . ?
C19 C20 H20 119.9 . . ?
C21 C20 C19 120.3(2) . . ?
C21 C20 H20 119.9 . . ?
C20 C21 H21 119.5 . . ?
C20 C21 C22 120.9(2) . . ?
C22 C21 H21 119.5 . . ?
C17 C22 C13 117.8(2) . . ?
C21 C22 C13 123.72(19) . . ?
C21 C22 C17 118.50(19) . . ?
O4 C23 C24 102.45(16) . . ?
O4 C23 C28 110.76(17) . . ?
O4 C23 C29 111.30(17) . . ?
C24 C23 C28 110.23(18) . . ?
C24 C23 C29 110.54(18) . . ?
C29 C23 C28 111.25(18) . . ?
C23 C24 H24A 109.8 . . ?
C23 C24 H24B 109.8 . . ?
C23 C24 C25 109.21(17) . . ?
H24A C24 H24B 108.3 . . ?
C25 C24 H24A 109.8 . . ?
C25 C24 H24B 109.8 . . ?
C24 C25 H25 109.8 . . ?
C24 C25 C26 108.84(19) . . ?
C24 C25 C32 108.84(18) . . ?
C26 C25 H25 109.8 . . ?
C32 C25 H25 109.8 . . ?
C32 C25 C26 109.66(18) . . ?
C25 C26 H26A 109.8 . . ?
C25 C26 H26B 109.8 . . ?
H26A C26 H26B 108.2 . . ?
C27 C26 C25 109.59(18) . . ?
C27 C26 H26A 109.8 . . ?
C27 C26 H26B 109.8 . . ?
C26 C27 H27 109.4 . . ?
C26 C27 C28 110.02(19) . . ?
C26 C27 C31 109.36(19) . . ?
C28 C27 H27 109.4 . . ?
C31 C27 H27 109.4 . . ?
C31 C27 C28 109.18(19) . . ?
C23 C28 C27 107.86(18) . . ?
C23 C28 H28A 110.1 . . ?
C23 C28 H28B 110.1 . . ?
C27 C28 H28A 110.1 . . ?
C27 C28 H28B 110.1 . . ?
H28A C28 H28B 108.4 . . ?
C23 C29 H29A 110.2 . . ?
C23 C29 H29B 110.2 . . ?
C23 C29 C30 107.76(17) . . ?
H29A C29 H29B 108.5 . . ?
C30 C29 H29A 110.2 . . ?
C30 C29 H29B 110.2 . . ?
C29 C30 H30 109.5 . . ?
C31 C30 C29 108.84(19) . . ?
C31 C30 H30 109.5 . . ?
C32 C30 C29 109.78(18) . . ?
C32 C30 H30 109.5 . . ?
C32 C30 C31 109.74(19) . . ?
C27 C31 C30 109.96(18) . . ?
C27 C31 H31A 109.7 . . ?
C27 C31 H31B 109.7 . . ?
C30 C31 H31A 109.7 . . ?
C30 C31 H31B 109.7 . . ?
H31A C31 H31B 108.2 . . ?
C25 C32 H32A 109.7 . . ?
C25 C32 H32B 109.7 . . ?
C30 C32 C25 109.74(18) . . ?
C30 C32 H32A 109.7 . . ?
C30 C32 H32B 109.7 . . ?
H32A C32 H32B 108.2 . . ?

loop_
_geom_bond_atom_site_label_1
_geom_bond_atom_site_label_2
_geom_bond_distance
_geom_bond_site_symmetry_2
_geom_bond_publ_flag
S1 C1 1.826(2) . ?
S1 C11 1.788(2) . ?
F1 C11 1.373(3) . ?
F2 C11 1.353(3) . ?
O1 C12 1.204(3) . ?
O2 C3 1.204(3) . ?
O3 C2 1.200(3) . ?
O4 C2 1.330(3) . ?
O4 C23 1.489(2) . ?
C1 C2 1.535(3) . ?
C1 C3 1.562(3) . ?
C1 C10 1.552(3) . ?
C3 C4 1.473(3) . ?
C4 C5 1.394(3) . ?
C4 C9 1.389(3) . ?
C5 H5 0.9500 . ?
C5 C6 1.381(4) . ?
C6 H6 0.9500 . ?
C6 C7 1.390(4) . ?
C7 H7 0.9500 . ?
C7 C8 1.381(4) . ?
C8 H8 0.9500 . ?
C8 C9 1.390(3) . ?
C9 C10 1.507(3) . ?
C10 H10A 0.9900 . ?
C10 H10B 0.9900 . ?
C11 C12 1.553(3) . ?
C12 C13 1.491(3) . ?
C13 C14 1.372(3) . ?
C13 C22 1.427(3) . ?
C14 H14 0.9500 . ?
C14 C15 1.411(3) . ?
C15 H15 0.9500 . ?
C15 C16 1.365(4) . ?
C16 H16 0.9500 . ?
C16 C17 1.418(3) . ?
C17 C18 1.420(3) . ?
C17 C22 1.421(3) . ?
C18 H18 0.9500 . ?
C18 C19 1.365(4) . ?
C19 H19 0.9500 . ?
C19 C20 1.410(4) . ?
C20 H20 0.9500 . ?
C20 C21 1.370(3) . ?
C21 H21 0.9500 . ?
C21 C22 1.418(3) . ?
C23 C24 1.522(3) . ?
C23 C28 1.525(3) . ?
C23 C29 1.524(3) . ?
C24 H24A 0.9900 . ?
C24 H24B 0.9900 . ?
C24 C25 1.535(3) . ?
C25 H25 1.0000 . ?
C25 C26 1.538(3) . ?
C25 C32 1.535(3) . ?
C26 H26A 0.9900 . ?
C26 H26B 0.9900 . ?
C26 C27 1.530(3) . ?
C27 H27 1.0000 . ?
C27 C28 1.538(3) . ?
C27 C31 1.531(3) . ?
C28 H28A 0.9900 . ?
C28 H28B 0.9900 . ?
C29 H29A 0.9900 . ?
C29 H29B 0.9900 . ?
C29 C30 1.544(3) . ?
C30 H30 1.0000 . ?
C30 C31 1.536(3) . ?
C30 C32 1.526(3) . ?
C31 H31A 0.9900 . ?
C31 H31B 0.9900 . ?
C32 H32A 0.9900 . ?
C32 H32B 0.9900 . ?

loop_
_geom_torsion_atom_site_label_1
_geom_torsion_atom_site_label_2
_geom_torsion_atom_site_label_3
_geom_torsion_atom_site_label_4
_geom_torsion
_geom_torsion_site_symmetry_1
_geom_torsion_site_symmetry_2
_geom_torsion_site_symmetry_3
_geom_torsion_site_symmetry_4
_geom_torsion_publ_flag
S1 C1 C2 O3 -11.5(3) . . . . ?
S1 C1 C2 O4 169.85(16) . . . . ?
S1 C1 C3 O2 -53.8(3) . . . . ?
S1 C1 C3 C4 126.57(16) . . . . ?
S1 C1 C10 C9 -124.51(17) . . . . ?
S1 C11 C12 O1 25.5(3) . . . . ?
S1 C11 C12 C13 -156.86(17) . . . . ?
F1 C11 C12 O1 -96.5(3) . . . . ?
F1 C11 C12 C13 81.1(3) . . . . ?
F2 C11 C12 O1 151.7(2) . . . . ?
F2 C11 C12 C13 -30.6(3) . . . . ?
O1 C12 C13 C14 -112.7(3) . . . . ?
O1 C12 C13 C22 61.4(3) . . . . ?
O2 C3 C4 C5 0.5(4) . . . . ?
O2 C3 C4 C9 -180.0(2) . . . . ?
O4 C23 C24 C25 179.82(18) . . . . ?
O4 C23 C28 C27 -173.91(17) . . . . ?
O4 C23 C29 C30 174.06(18) . . . . ?
C1 S1 C11 F1 -59.7(2) . . . . ?
C1 S1 C11 F2 58.4(2) . . . . ?
C1 S1 C11 C12 -176.91(17) . . . . ?
C1 C3 C4 C5 -180.0(2) . . . . ?
C1 C3 C4 C9 -0.4(2) . . . . ?
C2 O4 C23 C24 178.2(2) . . . . ?
C2 O4 C23 C28 -64.3(3) . . . . ?
C2 O4 C23 C29 60.0(3) . . . . ?
C2 C1 C3 O2 60.6(3) . . . . ?
C2 C1 C3 C4 -118.96(19) . . . . ?
C2 C1 C10 C9 119.32(19) . . . . ?
C3 C1 C2 O3 -132.4(3) . . . . ?
C3 C1 C2 O4 49.0(2) . . . . ?
C3 C1 C10 C9 1.4(2) . . . . ?
C3 C4 C5 C6 179.2(2) . . . . ?
C3 C4 C9 C8 -179.8(2) . . . . ?
C3 C4 C9 C10 1.4(3) . . . . ?
C4 C5 C6 C7 0.2(4) . . . . ?
C4 C9 C10 C1 -1.8(2) . . . . ?
C5 C4 C9 C8 -0.2(3) . . . . ?
C5 C4 C9 C10 -179.0(2) . . . . ?
C5 C6 C7 C8 0.2(4) . . . . ?
C6 C7 C8 C9 -0.7(4) . . . . ?
C7 C8 C9 C4 0.6(4) . . . . ?
C7 C8 C9 C10 179.2(2) . . . . ?
C8 C9 C10 C1 179.5(2) . . . . ?
C9 C4 C5 C6 -0.3(3) . . . . ?
C10 C1 C2 O3 112.2(3) . . . . ?
C10 C1 C2 O4 -66.5(2) . . . . ?
C10 C1 C3 O2 178.9(2) . . . . ?
C10 C1 C3 C4 -0.7(2) . . . . ?
C11 S1 C1 C2 -172.36(15) . . . . ?
C11 S1 C1 C3 -54.21(18) . . . . ?
C11 S1 C1 C10 67.66(18) . . . . ?
C11 C12 C13 C14 69.9(3) . . . . ?
C11 C12 C13 C22 -116.1(2) . . . . ?
C12 C13 C14 C15 172.1(2) . . . . ?
C12 C13 C22 C17 -170.73(19) . . . . ?
C12 C13 C22 C21 10.4(3) . . . . ?
C13 C14 C15 C16 -0.6(4) . . . . ?
C14 C13 C22 C17 3.2(3) . . . . ?
C14 C13 C22 C21 -175.7(2) . . . . ?
C14 C15 C16 C17 1.6(4) . . . . ?
C15 C16 C17 C18 179.0(2) . . . . ?
C15 C16 C17 C22 -0.1(3) . . . . ?
C16 C17 C18 C19 -176.5(2) . . . . ?
C16 C17 C22 C13 -2.3(3) . . . . ?
C16 C17 C22 C21 176.7(2) . . . . ?
C17 C18 C19 C20 -0.6(4) . . . . ?
C18 C17 C22 C13 178.6(2) . . . . ?
C18 C17 C22 C21 -2.4(3) . . . . ?
C18 C19 C20 C21 -1.5(4) . . . . ?
C19 C20 C21 C22 1.7(3) . . . . ?
C20 C21 C22 C13 179.2(2) . . . . ?
C20 C21 C22 C17 0.3(3) . . . . ?
C22 C13 C14 C15 -1.8(3) . . . . ?
C22 C17 C18 C19 2.6(3) . . . . ?
C23 O4 C2 O3 -3.3(4) . . . . ?
C23 O4 C2 C1 175.25(18) . . . . ?
C23 C24 C25 C26 -59.9(2) . . . . ?
C23 C24 C25 C32 59.6(2) . . . . ?
C23 C29 C30 C31 60.0(2) . . . . ?
C23 C29 C30 C32 -60.2(2) . . . . ?
C24 C23 C28 C27 -61.2(2) . . . . ?
C24 C23 C29 C30 60.9(2) . . . . ?
C24 C25 C26 C27 59.2(2) . . . . ?
C24 C25 C32 C30 -59.7(2) . . . . ?
C25 C26 C27 C28 -60.1(2) . . . . ?
C25 C26 C27 C31 59.8(2) . . . . ?
C26 C25 C32 C30 59.3(2) . . . . ?
C26 C27 C28 C23 60.2(2) . . . . ?
C26 C27 C31 C30 -59.7(2) . . . . ?
C28 C23 C24 C25 61.9(2) . . . . ?
C28 C23 C29 C30 -61.9(2) . . . . ?
C28 C27 C31 C30 60.7(2) . . . . ?
C29 C23 C24 C25 -61.5(2) . . . . ?
C29 C23 C28 C27 61.8(2) . . . . ?
C29 C30 C31 C27 -60.7(2) . . . . ?
C29 C30 C32 C25 60.5(2) . . . . ?
C31 C27 C28 C23 -59.8(2) . . . . ?
C31 C30 C32 C25 -59.0(2) . . . . ?
C32 C25 C26 C27 -59.7(2) . . . . ?
C32 C30 C31 C27 59.4(2) . . . . ?
